data_2011762
loop_
_publ_author_name
'S\/lowikowska, Joanna'
'Lipkowski, Janusz'

_publ_section_title
;
 <small>L</small>-Seryl-<small>L</small>-leucine
;
_journal_issue 2
_journal_name_full 'Acta Crystallographica Section C'
_journal_page_first 187
_journal_page_last 189
_journal_paper_doi 10.1107/S0108270100016164
_journal_volume 57
_journal_year 2001
_chemical_formula_moiety 'C9 H18 N2 O4'
_chemical_formula_sum 'C9 H18 N2 O4'
_chemical_formula_weight 218.25
_chemical_name_systematic ' L-Seryl-L-leucine'
_space_group_IT_number 4
_symmetry_cell_setting monoclinic
_symmetry_space_group_name_Hall 'P 2yb'
_symmetry_space_group_name_H-M 'P 1 21 1'
_cell_angle_alpha 90
_cell_angle_beta 95.811(4)
_cell_angle_gamma 90
_cell_formula_units_Z 2
_cell_length_a 5.3288(3)
_cell_length_b 6.3696(6)
_cell_length_c 18.1263(9)
_cell_measurement_reflns_used 72
_cell_measurement_temperature 293(2)
_cell_measurement_theta_max 43.1
_cell_measurement_theta_min 8.4
_cell_volume 612.09(7)
_computing_cell_refinement KM4B8
_computing_data_collection 'KM4B8 (Ga\/ldecki, Kowalski, Kucharczyk & Uszy\'nski et al., 1997)'
_computing_data_reduction 'DATAPROC (Ga\/ldecki, Kowalski & Uszy\'nski et al., 1997)'
_computing_molecular_graphics 'SHELXTL/PC (Sheldrick,1990b)'
_computing_publication_material SHELXL97
_computing_structure_refinement 'SHELXL97 (Sheldrick, 1997)'
_computing_structure_solution 'SHELXS86 (Sheldrick, 1990a)'
_diffrn_measured_fraction_theta_full .991
_diffrn_measured_fraction_theta_max .991
_diffrn_measurement_device_type 'KM4 (KUMA Diffraction)'
_diffrn_measurement_method \w--2\q
_diffrn_radiation_monochromator graphite
_diffrn_radiation_source 'fine-focus sealed tube'
_diffrn_radiation_type 'Cu K\a'
_diffrn_radiation_wavelength 1.54178
_diffrn_reflns_av_R_equivalents .023
_diffrn_reflns_limit_h_max 6
_diffrn_reflns_limit_h_min -6
_diffrn_reflns_limit_k_max 7
_diffrn_reflns_limit_k_min 0
_diffrn_reflns_limit_l_max 22
_diffrn_reflns_limit_l_min -22
_diffrn_reflns_number 2765
_diffrn_reflns_theta_full 77.18
_diffrn_reflns_theta_max 77.18
_diffrn_reflns_theta_min 2.45
_diffrn_standards_decay_% none
_diffrn_standards_interval_count 100
_diffrn_standards_number 3
_exptl_absorpt_coefficient_mu .779
_exptl_absorpt_correction_T_max .962
_exptl_absorpt_correction_T_min .625
_exptl_absorpt_correction_type numerical
_exptl_absorpt_process_details '(Sheldrick, 1990b)'
_exptl_crystal_colour colourless
_exptl_crystal_density_diffrn 1.184
_exptl_crystal_density_method 'not measured'
_exptl_crystal_description plate
_exptl_crystal_F_000 236
_exptl_crystal_size_max .7
_exptl_crystal_size_mid .7
_exptl_crystal_size_min .05
_refine_diff_density_max .16
_refine_diff_density_min -.14
_refine_ls_abs_structure_details 'Flack (1983)'
_refine_ls_extinction_coef .027(2)
_refine_ls_extinction_method 'SHELXL97 (Sheldrick, 1997)'
_refine_ls_goodness_of_fit_ref 1.02
_refine_ls_hydrogen_treatment mixed
_refine_ls_matrix_type full
_refine_ls_number_parameters 166
_refine_ls_number_reflns 1405
_refine_ls_number_restraints 1
_refine_ls_R_factor_gt .029
_refine_ls_shift/su_max <0.001
_refine_ls_structure_factor_coef Fsqd
_refine_ls_weighting_details 'w = 1/[\s^2^(Fo^2^)+(0.0569P)^2^+0.0176P] where P=(Fo^2^+2Fc^2^)/3'
_refine_ls_weighting_scheme calc
_refine_ls_wR_factor_ref .077
_reflns_number_gt 1325
_reflns_number_total 1405
_reflns_threshold_expression I>2\s(I)
_cod_data_source_file gg1024.cif
_cod_data_source_block I
_cod_original_sg_symbol_H-M 'P 21'
_cod_database_code 2011762
_cod_database_fobs_code 2011762

loop_
_symmetry_equiv_pos_as_xyz
'x, y, z'
'-x, y+1/2, -z'

loop_
_atom_site_label
_atom_site_fract_x
_atom_site_fract_y
_atom_site_fract_z
_atom_site_U_iso_or_equiv
_atom_site_adp_type
_atom_site_calc_flag
_atom_site_refinement_flags
_atom_site_occupancy
_atom_site_disorder_assembly
_atom_site_disorder_group
_atom_site_type_symbol
N1 .3053(2) .4795(2) .10759(7) .0337(3) Uani d . 1 . . N
N2 .1723(2) .9356(2) .21610(6) .0330(3) Uani d . 1 . . N
O1 .42114(19) .7565(2) -.00187(5) .0408(3) Uani d . 1 . . O
O2 -.07307(19) .6642(2) .17178(7) .0455(3) Uani d . 1 . . O
O3 -.11401(19) 1.1844(2) .12175(5) .0425(3) Uani d . 1 . . O
O4 -.41706(18) 1.20961(19) .19775(6) .0416(3) Uani d . 1 . . O
C1 .3235(2) .7070(2) .12340(7) .0302(3) Uani d . 1 . . C
H1 .4923 .7430 .1465 .032(4) Uiso calc R 1 . . H
C2 .2634(3) .8287(3) .05110(8) .0389(3) Uani d . 1 . . C
H2A .0879 .8081 .0326 .043(5) Uiso calc R 1 . . H
H2B .2909 .9775 .0599 .084(9) Uiso calc R 1 . . H
C3 .1231(2) .7656(2) .17449(7) .0308(3) Uani d . 1 . . C
C4 -.0331(2) 1.0485(2) .24562(7) .0345(3) Uani d . 1 . . C
H4 -.1353 .9480 .2705 .050(6) Uiso calc R 1 . . H
C5 .0703(3) 1.2134(4) .30190(9) .0517(5) Uani d . 1 . . C
H5A -.0703 1.2898 .3190 .066(7) Uiso calc R 1 . . H
H5B .1713 1.3128 .2772 .074(8) Uiso calc R 1 . . H
C6 .2314(5) 1.1240(7) .36947(13) .0911(11) Uani d . 1 . . C
H6 .3693 1.0421 .3519 .092(10) Uiso calc R 1 . . H
C7 .3440(8) 1.3034(12) .4162(2) .158(3) Uani d . 1 . . C
H7A .2112 1.3833 .4348 .237 Uiso calc R 1 . . H
H7B .4388 1.3923 .3864 .237 Uiso calc R 1 . . H
H7C .4534 1.2487 .4570 .237 Uiso calc R 1 . . H
C8 .0822(11) .9840(13) .4140(2) .163(3) Uani d . 1 . . C
H8A .1860 .9378 .4574 .245 Uiso calc R 1 . . H
H8B .0250 .8644 .3848 .245 Uiso calc R 1 . . H
H8C -.0606 1.0593 .4287 .245 Uiso calc R 1 . . H
C9 -.2014(2) 1.1553(2) .18281(7) .0318(3) Uani d . 1 . . C
H1NA .142(4) .441(4) .1083(10) .038(4) Uiso d . 1 . . H
H1NB .369(4) .452(5) .0644(13) .052(6) Uiso d . 1 . . H
H1NC .412(4) .403(4) .1408(12) .045(5) Uiso d . 1 . . H
H2N .317(4) .999(4) .2126(10) .040(5) Uiso d . 1 . . H
H1O .323(5) .729(6) -.0415(15) .066(7) Uiso d . 1 . . H

loop_
_atom_site_aniso_label
_atom_site_aniso_U_11
_atom_site_aniso_U_22
_atom_site_aniso_U_33
_atom_site_aniso_U_12
_atom_site_aniso_U_13
_atom_site_aniso_U_23
N1 .0313(5) .0318(6) .0392(6) .0038(5) .0099(4) .0020(5)
N2 .0274(5) .0364(6) .0359(5) .0031(5) .0070(4) -.0017(5)
O1 .0454(5) .0443(7) .0342(4) .0003(5) .0118(4) -.0001(5)
O2 .0311(5) .0446(7) .0630(7) -.0053(5) .0153(4) -.0084(5)
O3 .0417(5) .0491(7) .0376(5) .0027(5) .0091(4) .0067(5)
O4 .0310(4) .0411(6) .0539(6) .0043(4) .0095(4) .0073(5)
C1 .0261(5) .0317(7) .0333(6) .0009(5) .0055(4) -.0004(5)
C2 .0473(7) .0345(8) .0368(7) .0073(6) .0132(5) .0054(6)
C3 .0251(5) .0343(7) .0332(6) .0034(5) .0048(4) .0038(5)
C4 .0320(6) .0377(8) .0350(6) .0065(6) .0093(5) .0012(6)
C5 .0498(8) .0634(12) .0414(7) .0122(8) .0020(6) -.0164(8)
C6 .0844(15) .132(3) .0518(11) .0365(19) -.0167(10) -.0274(15)
C7 .135(3) .226(7) .100(2) .042(4) -.053(2) -.093(4)
C8 .189(5) .225(8) .072(2) .018(5) -.006(2) .067(3)
C9 .0302(6) .0286(7) .0373(6) -.0014(5) .0059(5) -.0001(5)

loop_
_atom_type_symbol
_atom_type_description
_atom_type_scat_dispersion_real
_atom_type_scat_dispersion_imag
_atom_type_scat_source
C C .0181 .0091 'International Tables Vol C Tables 4.2.6.8 and 6.1.1.4'
H H .0000 .0000 'International Tables Vol C Tables 4.2.6.8 and 6.1.1.4'
N N .0311 .0180 'International Tables Vol C Tables 4.2.6.8 and 6.1.1.4'
O O .0492 .0322 'International Tables Vol C Tables 4.2.6.8 and 6.1.1.4'

loop_
_geom_angle_atom_site_label_1
_geom_angle_atom_site_label_2
_geom_angle_atom_site_label_3
_geom_angle
_geom_angle_publ_flag
C1 N1 H1NA 107.7(15) no
C1 N1 H1NB 109.6(19) no
H1NA N1 H1NB 114(2) no
C1 N1 H1NC 111.6(16) no
H1NA N1 H1NC 112.2(18) no
H1NB N1 H1NC 102(2) no
C3 N2 C4 119.88(11) yes
C3 N2 H2N 117.1(14) no
C4 N2 H2N 119.9(15) no
C2 O1 H1O 106.3(17) no
N1 C1 C2 109.08(11) yes
N1 C1 C3 108.67(12) yes
C3 C1 C2 107.28(11) yes
O1 C2 C1 109.24(12) yes
O2 C3 N2 124.74(12) yes
O2 C3 C1 119.51(13) yes
N2 C3 C1 115.61(12) yes
N2 C4 C5 110.58(11) yes
N2 C4 C9 110.53(11) yes
C5 C4 C9 109.54(13) yes
C4 C5 C6 114.4(2) no
C8 C6 C7 110.7(4) no
C8 C6 C5 111.7(3) no
C7 C6 C5 109.0(4) no
O4 C9 O3 125.31(13) yes
O4 C9 C4 116.16(11) yes
O3 C9 C4 118.53(11) yes

loop_
_geom_bond_atom_site_label_1
_geom_bond_atom_site_label_2
_geom_bond_site_symmetry_2
_geom_bond_distance
_geom_bond_publ_flag
N1 C1 . 1.479(2) yes
N2 C3 . 1.3305(19) yes
N2 C4 . 1.4559(17) yes
O1 C2 . 1.4155(17) yes
O2 C3 . 1.2254(18) yes
O3 C9 . 1.2572(15) yes
O4 C9 . 1.2558(17) yes
C1 C2 . 1.5282(18) yes
C1 C3 . 1.5290(17) yes
C4 C5 . 1.527(2) yes
C4 C9 . 1.5353(18) yes
C5 C6 . 1.532(3) no
C6 C8 . 1.487(7) no
C6 C7 . 1.510(6) no
N1 H1NA . .91(2) no
N1 H1NB . .91(2) no
N1 H1NC . .92(2) no
N2 H2N . .88(2) no
O1 H1O . .86(3) no

loop_
_geom_hbond_atom_site_label_D
_geom_hbond_atom_site_label_H
_geom_hbond_atom_site_label_A
_geom_hbond_site_symmetry_A
_geom_hbond_distance_DH
_geom_hbond_distance_HA
_geom_hbond_distance_DA
_geom_hbond_angle_DHA
_geom_hbond_publ_flag
N1 H1NA O2 . .91(2) 2.22(2) 2.6978(16) 112(2) yes
N1 H1NA O3 1_545 .91(2) 2.16(2) 2.9509(17) 146(2) yes
N1 H1NB O1 2_645 .90(2) 2.08(3) 2.8951(16) 149(2) yes
N1 H1NC O4 1_645 .92(2) 1.80(2) 2.7066(17) 168(2) yes
N2 H2N O4 1_655 .88(2) 1.99(2) 2.8449(16) 164(2) yes
O1 H1O O3 2_545 .86(3) 1.76(3) 2.6250(15) 177(3) yes
C1 H1 O2 1_655 .98 2.37 3.2575(16) 150 yes
C2 H2B O1 2_655 .97 2.64 3.369(2) 133 yes
C5 H5B O4 1_655 .97 2.82 3.474(2) 125 yes

loop_
_geom_torsion_atom_site_label_1
_geom_torsion_atom_site_label_2
_geom_torsion_atom_site_label_3
_geom_torsion_atom_site_label_4
_geom_torsion
_geom_torsion_publ_flag
N1 C1 C2 O1 -53.90(15) no
C3 C1 C2 O1 -171.44(12) no
C4 N2 C3 O2 -17.7(2) yes
C4 N2 C3 C1 157.99(12) yes
N1 C1 C3 O2 -29.01(18) no
C2 C1 C3 O2 88.79(17) no
N1 C1 C3 N2 155.04(11) yes
C2 C1 C3 N2 -87.15(14) no
C3 N2 C4 C5 170.29(13) no
C3 N2 C4 C9 -68.23(16) yes
N2 C4 C5 C6 -60.8(2) no
C9 C4 C5 C6 177.15(17) no
C4 C5 C6 C7 174.0(2) yes
C4 C5 C6 C8 -63.4(4) yes
N2 C4 C9 O4 161.92(13) no
C5 C4 C9 O4 -75.99(16) no
N2 C4 C9 O3 -19.08(19) no
C5 C4 C9 O3 103.01(16) no

loop_
_cod_related_entry_id
_cod_related_entry_database
_cod_related_entry_code
1 ChemSpider 5378727
